data_7054514
loop_
_publ_author_name
'Song, Qingbao'
'Wang, Yongsheng'
'Hu, Chenchen'
'Zhang, Yujian'
'Sun, Jingwei'
'Wang, Kunyan'
'Zhang, Cheng'

_publ_section_title
;
 Effect of stacking mode on the mechanofluorochromic properties of
 3-aryl-2-cyano acrylamide derivatives
;
_journal_issue 1
_journal_name_full 'New J. Chem.'
_journal_page_first 659
_journal_paper_doi 10.1039/C4NJ01492H
_journal_volume 39
_journal_year 2015
_chemical_formula_moiety 'C11 H10 N2 O2'
_chemical_formula_sum 'C11 H10 N2 O2'
_chemical_formula_weight 202.21
_chemical_name_common 'm-MPCPA '
_space_group_IT_number 14
_symmetry_cell_setting monoclinic
_symmetry_space_group_name_Hall '-P 2ybc'
_symmetry_space_group_name_H-M 'P 1 21/c 1'
_atom_sites_solution_hydrogens geom
_atom_sites_solution_primary direct
_atom_sites_solution_secondary difmap
_audit_creation_date 2013-12-25
_audit_creation_method
;
Olex2 1.2
(compiled 2013.12.10 svn.r2850 for OlexSys, GUI svn.r4736)
;
_cell_angle_alpha 90.00
_cell_angle_beta 108.928(8)
_cell_angle_gamma 90.00
_cell_formula_units_Z 4
_cell_length_a 15.6778(10)
_cell_length_b 3.9598(3)
_cell_length_c 17.4076(14)
_cell_measurement_reflns_used 2074
_cell_measurement_temperature 293(2)
_cell_volume 1022.24(14)
_computing_cell_refinement
;
CrysAlisPro, Agilent Technologies,
Version 1.171.36.28 (release 01-02-2013 CrysAlis171 .NET)
(compiled Feb  1 2013,16:14:44)
;
_computing_data_collection
;
CrysAlisPro, Agilent Technologies,
Version 1.171.36.28 (release 01-02-2013 CrysAlis171 .NET)
(compiled Feb  1 2013,16:14:44)
;
_computing_data_reduction
;
CrysAlisPro, Agilent Technologies,
Version 1.171.36.28 (release 01-02-2013 CrysAlis171 .NET)
(compiled Feb  1 2013,16:14:44)
;
_computing_molecular_graphics 'SHELXS-97 (Sheldrick, 1990)'
_computing_publication_material 'SHELXS-97 (Sheldrick, 1990)'
_computing_structure_refinement 'SHELXL-97 (Sheldrick, 1997)'
_computing_structure_solution 'SHELXS-97 (Sheldrick, 1990)'
_diffrn_ambient_temperature 293(2)
_diffrn_measured_fraction_theta_full 0.997
_diffrn_measured_fraction_theta_max 0.997
_diffrn_measurement_device_type 'Xcalibur, Eos, Gemini ultra'
_diffrn_measurement_method '\w scans'
_diffrn_radiation_monochromator graphite
_diffrn_radiation_source 'fine-focus sealed tube'
_diffrn_radiation_type MoK\a
_diffrn_radiation_wavelength 0.71073
_diffrn_reflns_av_R_equivalents 0.0235
_diffrn_reflns_av_sigmaI/netI 0.0207
_diffrn_reflns_limit_h_max 18
_diffrn_reflns_limit_h_min -18
_diffrn_reflns_limit_k_max 4
_diffrn_reflns_limit_k_min -4
_diffrn_reflns_limit_l_max 20
_diffrn_reflns_limit_l_min -20
_diffrn_reflns_number 7686
_diffrn_reflns_theta_full 25.00
_diffrn_reflns_theta_max 25.00
_diffrn_reflns_theta_min 3.20
_exptl_absorpt_coefficient_mu 0.093
_exptl_absorpt_correction_T_max 0.9799
_exptl_absorpt_correction_T_min 0.9781
_exptl_absorpt_correction_type multi-scan
_exptl_absorpt_process_details
;
CrysAlisPro, Agilent Technologies,
Version 1.171.36.28 (release 01-02-2013 CrysAlis171 .NET)
(compiled Feb  1 2013,16:14:44)
Empirical absorption correction using spherical harmonics,
 implemented in SCALE3 ABSPACK scaling algorithm.
;
_exptl_crystal_colour 'light yellow'
_exptl_crystal_density_diffrn 1.314
_exptl_crystal_density_method 'not measured'
_exptl_crystal_description block
_exptl_crystal_F_000 424
_exptl_crystal_size_max 0.24
_exptl_crystal_size_mid 0.23
_exptl_crystal_size_min 0.22
_refine_diff_density_max 0.125
_refine_diff_density_min -0.128
_refine_diff_density_rms 0.031
_refine_ls_extinction_method none
_refine_ls_goodness_of_fit_ref 1.169
_refine_ls_hydrogen_treatment mixed
_refine_ls_matrix_type full
_refine_ls_number_parameters 137
_refine_ls_number_reflns 1796
_refine_ls_number_restraints 0
_refine_ls_restrained_S_all 1.169
_refine_ls_R_factor_all 0.0544
_refine_ls_R_factor_gt 0.0430
_refine_ls_shift/su_max 0.000
_refine_ls_shift/su_mean 0.000
_refine_ls_structure_factor_coef Fsqd
_refine_ls_weighting_details 'calc w=1/[\s^2^(Fo^2^)+(0.0371P)^2^+0.4052P] where P=(Fo^2^+2Fc^2^)/3'
_refine_ls_weighting_scheme calc
_refine_ls_wR_factor_gt 0.1079
_refine_ls_wR_factor_ref 0.1138
_reflns_number_gt 1496
_reflns_number_total 1796
_reflns_threshold_expression >2sigma(I)
_cod_data_source_file c4nj01492h2.cif
_cod_data_source_block 999359
_cod_depositor_comments
;
The following automatic conversions were performed:

'_symmetry_cell_setting' value 'Monoclinic' changed to 'monoclinic'
according to
/usr/data/users/saulius/crontab/automatic-downloads/rss-feeds/RSC/lib/dictionaries/cif_core.dic
dictionary named 'cif_core.dic' version 2.4.2 from 2011-04-26.

Automatic conversion script
Id: cif_fix_values 2827 2014-09-09 07:05:25Z andrius 

 Adding full bibliography for 7054514--7054516.cif.
;
_cod_original_cell_volume 1022.26(13)
_cod_original_sg_symbol_H-M P21/c
_cod_database_code 7054514

loop_
_symmetry_equiv_pos_as_xyz
'x, y, z'
'-x, y+1/2, -z+1/2'
'-x, -y, -z'
'x, -y-1/2, z-1/2'

loop_
_atom_site_label
_atom_site_type_symbol
_atom_site_fract_x
_atom_site_fract_y
_atom_site_fract_z
_atom_site_U_iso_or_equiv
_atom_site_adp_type
_atom_site_occupancy
_atom_site_symmetry_multiplicity
_atom_site_calc_flag
_atom_site_refinement_flags
O1 O 0.38606(10) 0.4715(4) 0.24164(8) 0.0581(5) Uani 1 1 d .
O2 O 0.14133(11) 0.4535(5) 0.55633(9) 0.0642(5) Uani 1 1 d .
N1 N 0.48935(11) 0.7562(5) 0.34116(10) 0.0508(5) Uani 1 1 d .
H1A H 0.5246 0.7831 0.3127 0.061 Uiso 1 1 calc R
H1B H 0.5042 0.8357 0.3897 0.061 Uiso 1 1 calc R
N2 N 0.41351(13) 0.8423(5) 0.50450(11) 0.0601(6) Uani 1 1 d .
C1 C 0.41214(13) 0.5923(5) 0.31019(12) 0.0410(5) Uani 1 1 d .
C2 C 0.38630(13) 0.7111(5) 0.44273(12) 0.0414(5) Uani 1 1 d .
C3 C 0.35436(12) 0.5590(5) 0.36412(11) 0.0369(4) Uani 1 1 d .
C4 C 0.27515(13) 0.3959(5) 0.33592(11) 0.0401(5) Uani 1 1 d .
H4 H 0.2631 0.3072 0.2840 0.048 Uiso 1 1 calc R
C5 C 0.20479(12) 0.3330(5) 0.37196(12) 0.0394(5) Uani 1 1 d .
C6 C 0.21188(13) 0.4212(5) 0.45171(12) 0.0431(5) Uani 1 1 d .
H6 H 0.2653 0.5136 0.4859 0.052 Uiso 1 1 calc R
C7 C 0.12526(14) 0.1869(5) 0.32282(13) 0.0496(5) Uani 1 1 d .
H7 H 0.1199 0.1213 0.2702 0.059 Uiso 1 1 calc R
C8 C 0.06074(14) 0.2329(6) 0.42933(15) 0.0559(6) Uani 1 1 d .
H8 H 0.0120 0.2036 0.4481 0.067 Uiso 1 1 calc R
C9 C 0.14044(13) 0.3722(5) 0.47972(13) 0.0458(5) Uani 1 1 d .
C10 C 0.22056(17) 0.6074(7) 0.60995(14) 0.0662(7) Uani 1 1 d .
H10A H 0.2346 0.8067 0.5850 0.099 Uiso 1 1 calc R
H10B H 0.2700 0.4515 0.6212 0.099 Uiso 1 1 calc R
H10C H 0.2105 0.6675 0.6597 0.099 Uiso 1 1 calc R
C11 C 0.05402(14) 0.1387(6) 0.35199(15) 0.0593(6) Uani 1 1 d .
H11 H 0.0009 0.0412 0.3187 0.071 Uiso 1 1 calc R

loop_
_atom_site_aniso_label
_atom_site_aniso_U_11
_atom_site_aniso_U_22
_atom_site_aniso_U_33
_atom_site_aniso_U_23
_atom_site_aniso_U_13
_atom_site_aniso_U_12
O1 0.0511(9) 0.0891(12) 0.0390(8) -0.0135(8) 0.0215(7) -0.0031(8)
O2 0.0559(10) 0.0891(12) 0.0585(10) 0.0001(9) 0.0337(8) -0.0013(9)
N1 0.0440(10) 0.0768(13) 0.0375(9) -0.0013(9) 0.0215(8) -0.0088(9)
N2 0.0550(11) 0.0845(15) 0.0456(11) -0.0104(11) 0.0229(9) -0.0208(11)
C1 0.0389(11) 0.0505(12) 0.0364(11) 0.0059(9) 0.0161(8) 0.0081(9)
C2 0.0368(10) 0.0529(12) 0.0386(11) 0.0031(10) 0.0179(9) -0.0046(9)
C3 0.0380(10) 0.0420(11) 0.0334(10) 0.0028(8) 0.0153(8) 0.0049(9)
C4 0.0412(11) 0.0455(11) 0.0339(10) -0.0010(9) 0.0127(8) 0.0046(9)
C5 0.0357(10) 0.0397(11) 0.0433(11) 0.0030(9) 0.0134(8) 0.0038(9)
C6 0.0353(10) 0.0496(12) 0.0458(11) 0.0014(9) 0.0151(9) -0.0009(9)
C7 0.0449(12) 0.0509(13) 0.0502(12) -0.0030(10) 0.0117(10) -0.0018(10)
C8 0.0382(12) 0.0629(15) 0.0715(16) 0.0085(12) 0.0247(11) -0.0016(10)
C9 0.0431(11) 0.0481(12) 0.0515(12) 0.0068(10) 0.0229(10) 0.0039(10)
C10 0.0748(17) 0.0792(18) 0.0482(13) -0.0020(12) 0.0248(12) -0.0007(14)
C11 0.0361(11) 0.0645(15) 0.0720(16) -0.0017(13) 0.0102(11) -0.0103(11)

loop_
_atom_type_symbol
_atom_type_description
_atom_type_scat_dispersion_real
_atom_type_scat_dispersion_imag
_atom_type_scat_source
C C 0.0033 0.0016 'International Tables Vol C Tables 4.2.6.8 and 6.1.1.4'
H H 0.0000 0.0000 'International Tables Vol C Tables 4.2.6.8 and 6.1.1.4'
N N 0.0061 0.0033 'International Tables Vol C Tables 4.2.6.8 and 6.1.1.4'
O O 0.0106 0.0060 'International Tables Vol C Tables 4.2.6.8 and 6.1.1.4'

loop_
_geom_angle_atom_site_label_1
_geom_angle_atom_site_label_2
_geom_angle_atom_site_label_3
_geom_angle
C9 O2 C10 118.05(16)
C1 N1 H1A 120.0
C1 N1 H1B 120.0
H1A N1 H1B 120.0
O1 C1 N1 124.03(18)
O1 C1 C3 119.61(18)
N1 C1 C3 116.36(17)
N2 C2 C3 177.3(2)
C4 C3 C2 123.22(17)
C4 C3 C1 119.05(17)
C2 C3 C1 117.72(17)
C3 C4 C5 131.63(18)
C3 C4 H4 114.2
C5 C4 H4 114.2
C7 C5 C6 118.77(18)
C7 C5 C4 117.39(18)
C6 C5 C4 123.81(17)
C9 C6 C5 120.34(19)
C9 C6 H6 119.8
C5 C6 H6 119.8
C11 C7 C5 120.2(2)
C11 C7 H7 119.9
C5 C7 H7 119.9
C11 C8 C9 119.79(19)
C11 C8 H8 120.1
C9 C8 H8 120.1
O2 C9 C6 124.16(19)
O2 C9 C8 115.63(18)
C6 C9 C8 120.2(2)
O2 C10 H10A 109.5
O2 C10 H10B 109.5
H10A C10 H10B 109.5
O2 C10 H10C 109.5
H10A C10 H10C 109.5
H10B C10 H10C 109.5
C8 C11 C7 120.7(2)
C8 C11 H11 119.6
C7 C11 H11 119.6

loop_
_geom_bond_atom_site_label_1
_geom_bond_atom_site_label_2
_geom_bond_distance
O1 C1 1.226(2)
O2 C9 1.368(2)
O2 C10 1.426(3)
N1 C1 1.324(3)
N1 H1A 0.8600
N1 H1B 0.8600
N2 C2 1.145(2)
C1 C3 1.507(2)
C2 C3 1.429(3)
C3 C4 1.343(3)
C4 C5 1.457(3)
C4 H4 0.9300
C5 C7 1.389(3)
C5 C6 1.401(3)
C6 C9 1.373(3)
C6 H6 0.9300
C7 C11 1.382(3)
C7 H7 0.9300
C8 C11 1.368(3)
C8 C9 1.387(3)
C8 H8 0.9300
C10 H10A 0.9600
C10 H10B 0.9600
C10 H10C 0.9600
C11 H11 0.9300

loop_
_geom_hbond_atom_site_label_D
_geom_hbond_atom_site_label_H
_geom_hbond_atom_site_label_A
_geom_hbond_distance_DH
_geom_hbond_distance_HA
_geom_hbond_distance_DA
_geom_hbond_angle_DHA
_geom_hbond_site_symmetry_A
N1 H1B N2 0.86 2.27 3.068(3) 154.9 3_676
N1 H1A O1 0.86 2.07 2.906(2) 165.0 2_655

loop_
_geom_torsion_atom_site_label_1
_geom_torsion_atom_site_label_2
_geom_torsion_atom_site_label_3
_geom_torsion_atom_site_label_4
_geom_torsion
N2 C2 C3 C4 -148(5)
N2 C2 C3 C1 31(5)
O1 C1 C3 C4 0.2(3)
N1 C1 C3 C4 179.85(18)
O1 C1 C3 C2 -178.43(19)
N1 C1 C3 C2 1.2(3)
C2 C3 C4 C5 0.6(3)
C1 C3 C4 C5 -177.92(19)
C3 C4 C5 C7 172.8(2)
C3 C4 C5 C6 -5.0(3)
C7 C5 C6 C9 -1.8(3)
C4 C5 C6 C9 176.01(19)
C6 C5 C7 C11 1.7(3)
C4 C5 C7 C11 -176.3(2)
C10 O2 C9 C6 1.7(3)
C10 O2 C9 C8 -178.1(2)
C5 C6 C9 O2 -179.46(19)
C5 C6 C9 C8 0.4(3)
C11 C8 C9 O2 -179.0(2)
C11 C8 C9 C6 1.2(3)
C9 C8 C11 C7 -1.3(4)
C5 C7 C11 C8 -0.2(4)
